data_4333241
loop_
_publ_author_name
'Zheng, Ling-Ling'
'Zhang, Wei-Xiong'
'Qin, Lian-Jing'
'Leng, Ji-Dong'
'Lu, Jun-Xian'
'Tong, Ming-Liang'

_publ_section_title
;
 Isolation of a Pentadentate Ligand and Stepwise Synthesis, Structures,
 and Magnetic Properties of a New Family of Homo- and Heterotrinuclear
 Complexes
;
_journal_issue 23
_journal_name_full 'Inorganic Chemistry'
_journal_page_first 9548
_journal_page_last 9557
_journal_paper_doi 10.1021/ic070343z
_journal_volume 46
_journal_year 2007
_chemical_formula_sum 'C16 H16 Cu N14'
_chemical_formula_weight 467.97
_chemical_name_systematic
; 
 ? 
;
_space_group_IT_number 86
_symmetry_cell_setting tetragonal
_symmetry_space_group_name_Hall '-P 4bc'
_symmetry_space_group_name_H-M 'P 42/n :2'
_atom_sites_solution_hydrogens geom
_atom_sites_solution_primary direct
_atom_sites_solution_secondary difmap
_audit_creation_method SHELXL-97
_cell_angle_alpha 90.00
_cell_angle_beta 90.00
_cell_angle_gamma 90.00
_cell_formula_units_Z 4
_cell_length_a 22.285(8)
_cell_length_b 22.285(8)
_cell_length_c 3.8905(15)
_cell_measurement_temperature 293(2)
_cell_volume 1932.1(12)
_computing_structure_refinement 'SHELXL-97 (Sheldrick, 1997)'
_computing_structure_solution 'SHELXS-97 (Sheldrick, 1990)'
_diffrn_ambient_temperature 293(2)
_diffrn_measured_fraction_theta_full 0.990
_diffrn_measured_fraction_theta_max 0.990
_diffrn_radiation_monochromator graphite
_diffrn_radiation_source 'fine-focus sealed tube'
_diffrn_radiation_type MoK\a
_diffrn_radiation_wavelength 0.71073
_diffrn_reflns_av_R_equivalents 0.0424
_diffrn_reflns_av_sigmaI/netI 0.0704
_diffrn_reflns_limit_h_max 28
_diffrn_reflns_limit_h_min -12
_diffrn_reflns_limit_k_max 26
_diffrn_reflns_limit_k_min -27
_diffrn_reflns_limit_l_max 4
_diffrn_reflns_limit_l_min -4
_diffrn_reflns_number 6964
_diffrn_reflns_theta_full 26.97
_diffrn_reflns_theta_max 26.97
_diffrn_reflns_theta_min 3.66
_exptl_absorpt_coefficient_mu 1.169
_exptl_absorpt_correction_T_max 0.9331
_exptl_absorpt_correction_T_min 0.7508
_exptl_crystal_density_diffrn 1.609
_exptl_crystal_density_method 'not measured'
_exptl_crystal_F_000 956
_exptl_crystal_size_max 0.26
_exptl_crystal_size_mid 0.21
_exptl_crystal_size_min 0.06
_refine_diff_density_max 0.218
_refine_diff_density_min -0.267
_refine_diff_density_rms 0.054
_refine_ls_extinction_method none
_refine_ls_goodness_of_fit_ref 1.181
_refine_ls_hydrogen_treatment mixed
_refine_ls_matrix_type full
_refine_ls_number_parameters 150
_refine_ls_number_reflns 2064
_refine_ls_number_restraints 2
_refine_ls_restrained_S_all 1.183
_refine_ls_R_factor_all 0.1191
_refine_ls_R_factor_gt 0.0650
_refine_ls_shift/su_max 0.000
_refine_ls_shift/su_mean 0.000
_refine_ls_structure_factor_coef Fsqd
_refine_ls_weighting_details 'calc w=1/[\s^2^(Fo^2^)+(0.0235P)^2^+1.4710P] where P=(Fo^2^+2Fc^2^)/3'
_refine_ls_weighting_scheme calc
_refine_ls_wR_factor_gt 0.0999
_refine_ls_wR_factor_ref 0.1132
_reflns_number_gt 1333
_reflns_number_total 2064
_reflns_threshold_expression >2sigma(I)
_cod_data_source_file ic070343zsup1.cif
_cod_data_source_block complex_1
_cod_depositor_comments
;
The following automatic conversions were performed:

'_symmetry_cell_setting' value 'Tetragonal' changed to 'tetragonal'
according to /home/saulius/struct/CIF-dictionaries/cif_core.dic
dictionary named 'cif_core.dic' version 2.4.2 from 2011-04-26.

Automatic conversion script
Id: cif_fix_values 1891 2012-01-12 08:04:46Z andrius 
;
_cod_original_cell_volume 1932.2(12)
_cod_original_sg_symbol_H-M P4(2)/n
_cod_database_code 4333241

loop_
_symmetry_equiv_pos_as_xyz
'x, y, z'
'-x+1/2, -y+1/2, z'
'-y, x+1/2, z+1/2'
'y+1/2, -x, z+1/2'
'-x, -y, -z'
'x-1/2, y-1/2, -z'
'y, -x-1/2, -z-1/2'
'-y-1/2, x, -z-1/2'

loop_
_atom_site_label
_atom_site_type_symbol
_atom_site_fract_x
_atom_site_fract_y
_atom_site_fract_z
_atom_site_U_iso_or_equiv
_atom_site_adp_type
_atom_site_occupancy
_atom_site_symmetry_multiplicity
_atom_site_calc_flag
_atom_site_refinement_flags
Cu1 Cu 0.5000 0.5000 0.0000 0.0373(2) Uani 1 2 d S
N1 N 0.54232(15) 0.57064(14) 0.1589(9) 0.0423(9) Uani 1 1 d D
H1N H 0.5796(9) 0.5776(16) 0.148(9) 0.042(12) Uiso 1 1 d D
N2 N 0.46440(13) 0.62688(13) 0.4166(8) 0.0356(8) Uani 1 1 d .
N3 N 0.42895(14) 0.53371(14) 0.2057(9) 0.0408(9) Uani 1 1 d D
H3N H 0.3945(9) 0.5159(12) 0.221(7) 0.012(9) Uiso 1 1 d D
N4 N 0.56036(13) 0.66354(13) 0.4195(8) 0.0358(8) Uani 1 1 d .
N5 N 0.62014(14) 0.65752(16) 0.3579(10) 0.0511(10) Uani 1 1 d .
N6 N 0.36658(12) 0.59994(12) 0.5008(8) 0.0316(7) Uani 1 1 d .
N7 N 0.31997(14) 0.56038(14) 0.4864(8) 0.0395(8) Uani 1 1 d .
C1 C 0.52076(18) 0.61658(16) 0.3202(9) 0.0346(9) Uani 1 1 d .
C2 C 0.42356(17) 0.58453(17) 0.3620(9) 0.0332(9) Uani 1 1 d .
C3 C 0.54694(18) 0.71686(17) 0.5670(10) 0.0459(11) Uani 1 1 d .
H3 H 0.5090 0.7303 0.6306 0.055 Uiso 1 1 calc R
C4 C 0.5995(2) 0.7470(2) 0.6044(12) 0.0564(13) Uani 1 1 d .
H4 H 0.6054 0.7849 0.6984 0.068 Uiso 1 1 calc R
C5 C 0.64282(19) 0.7084(2) 0.4706(13) 0.0593(13) Uani 1 1 d .
H5 H 0.6835 0.7176 0.4618 0.071 Uiso 1 1 calc R
C6 C 0.27570(17) 0.58925(18) 0.6389(10) 0.0426(10) Uani 1 1 d .
H6 H 0.2375 0.5733 0.6691 0.051 Uiso 1 1 calc R
C7 C 0.29253(17) 0.64645(17) 0.7501(11) 0.0440(10) Uani 1 1 d .
H7 H 0.2688 0.6747 0.8615 0.053 Uiso 1 1 calc R
C8 C 0.35067(17) 0.65158(17) 0.6603(9) 0.0383(10) Uani 1 1 d .
H8 H 0.3753 0.6845 0.7004 0.046 Uiso 1 1 calc R

loop_
_atom_site_aniso_label
_atom_site_aniso_U_11
_atom_site_aniso_U_22
_atom_site_aniso_U_33
_atom_site_aniso_U_23
_atom_site_aniso_U_13
_atom_site_aniso_U_12
Cu1 0.0424(4) 0.0281(4) 0.0414(4) -0.0006(4) 0.0026(4) 0.0055(3)
N1 0.034(2) 0.037(2) 0.055(2) -0.0043(18) 0.0027(19) 0.0030(17)
N2 0.0309(18) 0.0328(18) 0.043(2) -0.0028(15) -0.0004(16) 0.0014(15)
N3 0.037(2) 0.0297(19) 0.056(2) -0.0062(17) 0.0087(18) -0.0043(15)
N4 0.0305(18) 0.0325(18) 0.044(2) -0.0018(16) 0.0024(16) 0.0011(14)
N5 0.034(2) 0.049(2) 0.070(3) -0.001(2) 0.0037(19) -0.0014(17)
N6 0.0304(17) 0.0283(17) 0.0361(17) -0.0027(16) -0.0020(16) 0.0010(14)
N7 0.0367(19) 0.0398(19) 0.0420(19) 0.0031(17) -0.0014(18) -0.0042(16)
C1 0.044(3) 0.028(2) 0.032(2) 0.0053(19) -0.005(2) 0.0016(19)
C2 0.037(2) 0.032(2) 0.030(2) 0.0069(18) -0.0027(19) 0.0046(18)
C3 0.042(3) 0.042(3) 0.054(3) -0.007(2) -0.005(2) 0.002(2)
C4 0.057(3) 0.042(3) 0.070(3) -0.005(2) -0.013(3) -0.009(2)
C5 0.038(3) 0.057(3) 0.083(4) 0.005(3) -0.003(3) -0.011(2)
C6 0.033(2) 0.051(3) 0.044(2) 0.010(2) 0.001(2) -0.006(2)
C7 0.042(3) 0.043(3) 0.047(3) 0.002(2) 0.010(2) 0.007(2)
C8 0.042(3) 0.035(2) 0.038(2) -0.0008(19) 0.003(2) -0.0001(19)

loop_
_atom_type_symbol
_atom_type_description
_atom_type_scat_dispersion_real
_atom_type_scat_dispersion_imag
_atom_type_scat_source
C C 0.0033 0.0016 'International Tables Vol C Tables 4.2.6.8 and 6.1.1.4'
H H 0.0000 0.0000 'International Tables Vol C Tables 4.2.6.8 and 6.1.1.4'
N N 0.0061 0.0033 'International Tables Vol C Tables 4.2.6.8 and 6.1.1.4'
Cu Cu 0.3201 1.2651 'International Tables Vol C Tables 4.2.6.8 and 6.1.1.4'

loop_
_geom_angle_atom_site_label_1
_geom_angle_atom_site_label_2
_geom_angle_atom_site_label_3
_geom_angle
_geom_angle_site_symmetry_1
_geom_angle_site_symmetry_3
N3 Cu1 N3 180.00(11) 5_665 .
N3 Cu1 N1 92.83(14) 5_665 .
N3 Cu1 N1 87.17(14) . .
N3 Cu1 N1 87.17(14) 5_665 5_665
N3 Cu1 N1 92.83(14) . 5_665
N1 Cu1 N1 180.0 . 5_665
C1 N1 Cu1 128.1(3) . .
C1 N1 H1N 104(3) . .
Cu1 N1 H1N 128(3) . .
C2 N2 C1 118.6(3) . .
C2 N3 Cu1 127.9(3) . .
C2 N3 H3N 107(2) . .
Cu1 N3 H3N 125.4(19) . .
C3 N4 N5 112.2(3) . .
C3 N4 C1 128.6(3) . .
N5 N4 C1 119.2(3) . .
C5 N5 N4 103.4(3) . .
C8 N6 N7 111.6(3) . .
C8 N6 C2 127.8(3) . .
N7 N6 C2 120.6(3) . .
C6 N7 N6 103.7(3) . .
N1 C1 N2 128.6(4) . .
N1 C1 N4 118.9(4) . .
N2 C1 N4 112.5(3) . .
N3 C2 N2 129.4(4) . .
N3 C2 N6 118.3(3) . .
N2 C2 N6 112.3(3) . .
N4 C3 C4 106.8(4) . .
N4 C3 H3 126.6 . .
C4 C3 H3 126.6 . .
C3 C4 C5 104.6(4) . .
C3 C4 H4 127.7 . .
C5 C4 H4 127.7 . .
N5 C5 C4 113.0(4) . .
N5 C5 H5 123.5 . .
C4 C5 H5 123.5 . .
N7 C6 C7 112.6(3) . .
N7 C6 H6 123.7 . .
C7 C6 H6 123.7 . .
C8 C7 C6 104.8(4) . .
C8 C7 H7 127.6 . .
C6 C7 H7 127.6 . .
C7 C8 N6 107.4(3) . .
C7 C8 H8 126.3 . .
N6 C8 H8 126.3 . .

loop_
_geom_bond_atom_site_label_1
_geom_bond_atom_site_label_2
_geom_bond_distance
_geom_bond_site_symmetry_2
Cu1 N3 1.927(3) 5_665
Cu1 N3 1.927(3) .
Cu1 N1 1.936(3) .
Cu1 N1 1.936(3) 5_665
N1 C1 1.293(5) .
N1 H1N 0.845(18) .
N2 C2 1.328(4) .
N2 C1 1.331(4) .
N3 C2 1.291(4) .
N3 H3N 0.866(16) .
N4 C3 1.353(5) .
N4 N5 1.360(4) .
N4 C1 1.422(4) .
N5 C5 1.316(5) .
N6 C8 1.355(4) .
N6 N7 1.364(4) .
N6 C2 1.422(4) .
N7 C6 1.319(5) .
C3 C4 1.358(5) .
C3 H3 0.9300 .
C4 C5 1.393(6) .
C4 H4 0.9300 .
C5 H5 0.9300 .
C6 C7 1.398(5) .
C6 H6 0.9300 .
C7 C8 1.347(5) .
C7 H7 0.9300 .
C8 H8 0.9300 .

loop_
_geom_hbond_atom_site_label_D
_geom_hbond_atom_site_label_H
_geom_hbond_atom_site_label_A
_geom_hbond_distance_DH
_geom_hbond_distance_HA
_geom_hbond_distance_DA
_geom_hbond_angle_DHA
N1 H1N N5 0.845(18) 2.16(3) 2.712(5) 123(3)
N3 H3N N7 0.866(16) 2.19(3) 2.729(5) 120(2)
